data_4349611
loop_
_publ_author_name
'Felder, Justin'
'Yeon, Jeongho'
'Smith, Mark'
'zur Loye, Hans-Conrad'

_publ_section_title
;
 Application of a mild hydrothermal method to the synthesis of mixed
 transition-metal(ii)/uranium(iv) fluorides
;
_journal_issue 2
_journal_name_full 'Inorganic Chemistry Frontiers'
_journal_page_first 368
_journal_paper_doi 10.1039/C6QI00491A
_journal_volume 4
_journal_year 2017
_chemical_formula_moiety '2(F5 U), H12 Ni O6, 2(H2 O)'
_chemical_formula_sum 'F10 H16 Ni O8 U2'
_chemical_formula_weight 868.90
_space_group_crystal_system monoclinic
_space_group_IT_number 14
_space_group_name_Hall '-P 2ybc'
_space_group_name_H-M_alt 'P 1 21/c 1'
_atom_sites_solution_hydrogens difmap
_audit_creation_method SHELXL-2014/7
_audit_update_record
;
2016-11-07 deposited with the CCDC.
2016-12-26 downloaded from the CCDC.
;
_cell_angle_alpha 90
_cell_angle_beta 94.532(2)
_cell_angle_gamma 90
_cell_formula_units_Z 2
_cell_length_a 10.9605(7)
_cell_length_b 7.0441(4)
_cell_length_c 8.8514(6)
_cell_measurement_reflns_used 9001
_cell_measurement_temperature 100(2)
_cell_measurement_theta_max 39.014
_cell_measurement_theta_min 3.441
_cell_volume 681.25(7)
_computing_cell_refinement 'SAINT Version 8.34a (Bruker, 2014)'
_computing_data_collection 'Bruker APEXII v2014.9-0 (Bruker, 2014)'
_computing_data_reduction 'SAINT Version 8.34a (Bruker, 2014)'
_computing_molecular_graphics various
_computing_publication_material various
_computing_structure_refinement 'SHELXL-2014/7 (Sheldrick, 2014)'
_computing_structure_solution 'SHELXS (Sheldrick, 2008)'
_diffrn_ambient_temperature 100(2)
_diffrn_detector_area_resol_mean 10.4
_diffrn_measured_fraction_theta_full 0.999
_diffrn_measured_fraction_theta_max 0.999
_diffrn_measurement_device_type 'Bruker D8 QUEST'
_diffrn_measurement_method '\w and \f scans'
_diffrn_radiation_type MoK\a
_diffrn_radiation_wavelength 0.71073
_diffrn_reflns_av_R_equivalents 0.0431
_diffrn_reflns_av_unetI/netI 0.0193
_diffrn_reflns_Laue_measured_fraction_full 0.999
_diffrn_reflns_Laue_measured_fraction_max 0.999
_diffrn_reflns_limit_h_max 18
_diffrn_reflns_limit_h_min -18
_diffrn_reflns_limit_k_max 12
_diffrn_reflns_limit_k_min -12
_diffrn_reflns_limit_l_max 15
_diffrn_reflns_limit_l_min -15
_diffrn_reflns_number 40599
_diffrn_reflns_point_group_measured_fraction_full 0.999
_diffrn_reflns_point_group_measured_fraction_max 0.999
_diffrn_reflns_theta_full 37.780
_diffrn_reflns_theta_max 37.782
_diffrn_reflns_theta_min 3.441
_diffrn_source 'microfocus sealed X-ray tube'
_exptl_absorpt_coefficient_mu 25.234
_exptl_absorpt_correction_T_max 0.1158
_exptl_absorpt_correction_T_min 0.0376
_exptl_absorpt_correction_type multi-scan
_exptl_absorpt_process_details 'SADABS Version 2014/4 (Bruker, 2014)'
_exptl_crystal_colour green
_exptl_crystal_density_diffrn 4.236
_exptl_crystal_description plate
_exptl_crystal_F_000 764
_exptl_crystal_size_max 0.080
_exptl_crystal_size_mid 0.060
_exptl_crystal_size_min 0.040
_refine_diff_density_max 1.382
_refine_diff_density_min -1.005
_refine_diff_density_rms 0.183
_refine_ls_extinction_coef 0.00492(10)
_refine_ls_extinction_expression Fc^*^=kFc[1+0.001xFc^2^\l^3^/sin(2\q)]^-1/4^
_refine_ls_extinction_method 'SHELXL-2014/7 (Sheldrick 2014'
_refine_ls_goodness_of_fit_ref 1.125
_refine_ls_hydrogen_treatment refall
_refine_ls_matrix_type full
_refine_ls_number_parameters 130
_refine_ls_number_reflns 3655
_refine_ls_number_restraints 28
_refine_ls_restrained_S_all 1.121
_refine_ls_R_factor_all 0.0175
_refine_ls_R_factor_gt 0.0150
_refine_ls_shift/su_max 0.001
_refine_ls_shift/su_mean 0.000
_refine_ls_structure_factor_coef Fsqd
_refine_ls_weighting_details 'w=1/[\s^2^(Fo^2^)+(0.0042P)^2^+0.7012P] where P=(Fo^2^+2Fc^2^)/3'
_refine_ls_weighting_scheme calc
_refine_ls_wR_factor_gt 0.0272
_refine_ls_wR_factor_ref 0.0276
_reflns_number_gt 3456
_reflns_number_total 3655
_reflns_threshold_expression 'I > 2\s(I)'
_cod_data_source_file c6qi00491a2.cif
_cod_data_source_block jbf1186d
_cod_original_sg_symbol_H-M 'P 21/c'
_cod_database_code 4349611
_shelx_shelxl_version_number 2014/7
_shelx_space_group_comment
; 
The symmetry employed for this shelxl refinement is uniquely defined 
by the following loop, which should always be used as a source of 
symmetry information in preference to the above space-group names. 
They are only intended as comments. 
;
_shelx_estimated_absorpt_t_min 0.237
_shelx_estimated_absorpt_t_max 0.432

loop_
_space_group_symop_operation_xyz
'x, y, z'
'-x, y+1/2, -z+1/2'
'-x, -y, -z'
'x, -y-1/2, z-1/2'

loop_
_atom_site_label
_atom_site_type_symbol
_atom_site_fract_x
_atom_site_fract_y
_atom_site_fract_z
_atom_site_U_iso_or_equiv
_atom_site_adp_type
_atom_site_occupancy
_atom_site_site_symmetry_order
_atom_site_calc_flag
_atom_site_refinement_flags_posn
_atom_site_refinement_flags_occupancy
U1 U 0.04681(2) 0.34525(2) 0.17671(2) 0.00548(2) Uani 1 1 d . .
Ni1 Ni 0.5000 0.0000 0.5000 0.00713(5) Uani 1 2 d S P
F1 F 0.24811(10) 0.33473(15) 0.21597(13) 0.01077(19) Uani 1 1 d . .
F2 F 0.11382(10) 0.64101(14) 0.29334(12) 0.00892(18) Uani 1 1 d . .
F3 F 0.10266(9) 0.02797(15) 0.21431(12) 0.00832(18) Uani 1 1 d . .
F4 F 0.06922(10) 0.29517(16) 0.43905(12) 0.00959(18) Uani 1 1 d . .
F5 F 0.11361(9) 0.56357(15) 0.00004(12) 0.00841(18) Uani 1 1 d . .
O1 O 0.33924(12) 0.0225(2) 0.36624(16) 0.0109(2) Uani 1 1 d D .
H1A H 0.279(2) -0.013(4) 0.398(3) 0.032(9) Uiso 1 1 d D .
H1B H 0.323(3) 0.120(3) 0.326(4) 0.036(10) Uiso 1 1 d D .
O2 O 0.47413(13) 0.2710(2) 0.57354(16) 0.0120(2) Uani 1 1 d D .
H2A H 0.512(3) 0.306(4) 0.648(2) 0.026(8) Uiso 1 1 d D .
H2B H 0.414(2) 0.334(4) 0.559(4) 0.025(8) Uiso 1 1 d D .
O3 O 0.60213(13) 0.11689(19) 0.33603(16) 0.0100(2) Uani 1 1 d D .
H3A H 0.650(2) 0.040(3) 0.313(3) 0.023(8) Uiso 1 1 d D .
H3B H 0.634(3) 0.214(3) 0.355(4) 0.043(10) Uiso 1 1 d D .
O4 O 0.28818(12) 0.5676(2) 0.53810(16) 0.0116(2) Uani 1 1 d D .
H4A H 0.251(3) 0.591(4) 0.460(2) 0.021(7) Uiso 1 1 d D .
H4B H 0.233(2) 0.548(4) 0.587(3) 0.018(7) Uiso 1 1 d D .

loop_
_atom_site_aniso_label
_atom_site_aniso_U_11
_atom_site_aniso_U_22
_atom_site_aniso_U_33
_atom_site_aniso_U_23
_atom_site_aniso_U_13
_atom_site_aniso_U_12
U1 0.00550(3) 0.00573(3) 0.00520(3) 0.00020(2) 0.00036(2) 0.00007(2)
Ni1 0.00613(11) 0.00785(13) 0.00733(12) 0.00011(10) -0.00001(9) 0.00033(9)
F1 0.0075(4) 0.0109(5) 0.0138(5) 0.0018(4) 0.0002(4) 0.0003(4)
F2 0.0080(4) 0.0088(4) 0.0098(5) -0.0003(3) -0.0005(3) 0.0000(3)
F3 0.0081(4) 0.0077(4) 0.0093(4) 0.0004(3) 0.0013(3) 0.0007(3)
F4 0.0118(5) 0.0093(4) 0.0078(4) 0.0007(4) 0.0009(4) -0.0002(4)
F5 0.0082(4) 0.0094(4) 0.0075(4) 0.0010(3) 0.0002(3) -0.0001(3)
O1 0.0078(5) 0.0134(6) 0.0111(6) 0.0017(5) -0.0014(4) -0.0001(4)
O2 0.0108(5) 0.0110(6) 0.0138(6) -0.0028(5) -0.0011(5) 0.0015(5)
O3 0.0096(5) 0.0092(5) 0.0113(6) 0.0005(4) 0.0012(4) 0.0003(4)
O4 0.0087(5) 0.0158(6) 0.0104(6) 0.0021(5) 0.0007(4) -0.0017(5)

loop_
_atom_type_symbol
_atom_type_description
_atom_type_scat_dispersion_real
_atom_type_scat_dispersion_imag
_atom_type_scat_source
O O 0.0106 0.0060 'International Tables Vol C Tables 4.2.6.8 and 6.1.1.4'
H H 0.0000 0.0000 'International Tables Vol C Tables 4.2.6.8 and 6.1.1.4'
F F 0.0171 0.0103 'International Tables Vol C Tables 4.2.6.8 and 6.1.1.4'
Ni Ni 0.3393 1.1124 'International Tables Vol C Tables 4.2.6.8 and 6.1.1.4'
U U -9.6767 9.6646 'International Tables Vol C Tables 4.2.6.8 and 6.1.1.4'

loop_
_geom_angle_atom_site_label_1
_geom_angle_atom_site_label_2
_geom_angle_atom_site_label_3
_geom_angle
_geom_angle_site_symmetry_1
_geom_angle_site_symmetry_3
F1 U1 F2 136.38(4) . 2_545
F1 U1 F3 72.41(4) . .
F2 U1 F3 65.17(4) 2_545 .
F1 U1 F4 79.26(4) . .
F2 U1 F4 79.23(4) 2_545 .
F3 U1 F4 73.06(4) . .
F1 U1 F5 143.16(4) . 3_565
F2 U1 F5 73.07(4) 2_545 3_565
F3 U1 F5 122.06(4) . 3_565
F4 U1 F5 135.71(4) . 3_565
F1 U1 F3 132.41(4) . 2
F2 U1 F3 74.40(4) 2_545 2
F3 U1 F3 130.50(3) . 2
F4 U1 F3 72.39(4) . 2
F5 U1 F3 67.30(4) 3_565 2
F1 U1 F5 76.51(4) . .
F2 U1 F5 139.96(4) 2_545 .
F3 U1 F5 128.99(4) . .
F4 U1 F5 138.08(4) . .
F5 U1 F5 68.54(4) 3_565 .
F3 U1 F5 100.29(4) 2 .
F1 U1 F4 87.31(4) . 4_565
F2 U1 F4 88.57(4) 2_545 4_565
F3 U1 F4 71.37(4) . 4_565
F4 U1 F4 144.306(19) . 4_565
F5 U1 F4 69.22(4) 3_565 4_565
F3 U1 F4 136.23(4) 2 4_565
F5 U1 F4 67.71(4) . 4_565
F1 U1 F2 72.25(4) . .
F2 U1 F2 134.338(19) 2_545 .
F3 U1 F2 134.26(4) . .
F4 U1 F2 72.63(4) . .
F5 U1 F2 103.61(4) 3_565 .
F3 U1 F2 63.26(4) 2 .
F5 U1 F2 67.64(4) . .
F4 U1 F2 134.02(4) 4_565 .
F1 U1 U1 110.05(3) . 3_565
F2 U1 U1 106.70(3) 2_545 3_565
F3 U1 U1 134.58(3) . 3_565
F4 U1 U1 152.05(3) . 3_565
F5 U1 U1 34.29(3) 3_565 3_565
F3 U1 U1 82.81(3) 2 3_565
F5 U1 U1 34.25(3) . 3_565
F4 U1 U1 63.63(3) 4_565 3_565
F2 U1 U1 84.96(3) . 3_565
F1 U1 U1 105.23(3) . 2
F2 U1 U1 107.49(3) 2_545 2
F3 U1 U1 152.39(3) . 2
F4 U1 U1 79.44(3) . 2
F5 U1 U1 76.87(3) 3_565 2
F3 U1 U1 33.10(3) 2 2
F5 U1 U1 74.68(3) . 2
F4 U1 U1 136.21(3) 4_565 2
F2 U1 U1 32.99(3) . 2
U1 U1 U1 72.703(4) 3_565 2
F1 U1 U1 101.67(3) . 2_545
F2 U1 U1 34.76(3) 2_545 2_545
F3 U1 U1 33.35(3) . 2_545
F4 U1 U1 63.00(3) . 2_545
F5 U1 U1 105.34(3) 3_565 2_545
F3 U1 U1 98.46(3) 2 2_545
F5 U1 U1 155.74(3) . 2_545
F4 U1 U1 88.09(3) 4_565 2_545
F2 U1 U1 135.49(3) . 2_545
U1 U1 U1 135.386(3) 3_565 2_545
U1 U1 U1 128.032(5) 2 2_545
O2 Ni1 O2 180.0 . 3_656
O2 Ni1 O1 88.70(6) . .
O2 Ni1 O1 91.30(6) 3_656 .
O2 Ni1 O1 91.30(6) . 3_656
O2 Ni1 O1 88.70(6) 3_656 3_656
O1 Ni1 O1 180.00(8) . 3_656
O2 Ni1 O3 87.03(5) . .
O2 Ni1 O3 92.97(5) 3_656 .
O1 Ni1 O3 92.98(6) . .
O1 Ni1 O3 87.02(6) 3_656 .
O2 Ni1 O3 92.97(5) . 3_656
O2 Ni1 O3 87.03(5) 3_656 3_656
O1 Ni1 O3 87.02(6) . 3_656
O1 Ni1 O3 92.98(6) 3_656 3_656
O3 Ni1 O3 180.0 . 3_656
U1 F2 U1 112.24(4) 2 .
U1 F3 U1 113.55(4) . 2_545
U1 F4 U1 159.83(5) . 4_566
U1 F5 U1 111.46(4) 3_565 .
Ni1 O1 H1A 119(2) . .
Ni1 O1 H1B 119(3) . .
H1A O1 H1B 106(3) . .
Ni1 O2 H2A 119(2) . .
Ni1 O2 H2B 127(2) . .
H2A O2 H2B 109(3) . .
Ni1 O3 H3A 108(2) . .
Ni1 O3 H3B 117(3) . .
H3A O3 H3B 111(4) . .
H4A O4 H4B 99(3) . .

loop_
_geom_bond_atom_site_label_1
_geom_bond_atom_site_label_2
_geom_bond_distance
_geom_bond_site_symmetry_2
U1 F1 2.2075(11) .
U1 F2 2.3052(11) 2_545
U1 F3 2.3341(10) .
U1 F4 2.3424(11) .
U1 F5 2.3489(10) 3_565
U1 F3 2.3497(10) 2
U1 F5 2.3511(10) .
U1 F4 2.3549(11) 4_565
U1 F2 2.4136(10) .
U1 U1 3.8840(2) 3_565
U1 U1 3.91809(18) 2
U1 U1 3.91813(19) 2_545
Ni1 O2 2.0442(14) .
Ni1 O2 2.0442(14) 3_656
Ni1 O1 2.0498(13) .
Ni1 O1 2.0498(13) 3_656
Ni1 O3 2.0722(14) .
Ni1 O3 2.0722(14) 3_656
F2 U1 2.3051(11) 2
F3 U1 2.3497(10) 2_545
F4 U1 2.3549(11) 4_566
F5 U1 2.3489(10) 3_565
O1 H1A 0.782(17) .
O1 H1B 0.788(17) .
O2 H2A 0.791(17) .
O2 H2B 0.791(17) .
O3 H3A 0.792(17) .
O3 H3B 0.783(17) .
O4 H4A 0.795(17) .
O4 H4B 0.784(16) .

loop_
_geom_hbond_atom_site_label_D
_geom_hbond_atom_site_label_H
_geom_hbond_atom_site_label_A
_geom_hbond_distance_DH
_geom_hbond_distance_HA
_geom_hbond_distance_DA
_geom_hbond_angle_DHA
_geom_hbond_site_symmetry_A
O1 H1A F3 0.782(17) 2.44(3) 2.8254(17) 112(3) .
O1 H1A F5 0.782(17) 2.116(18) 2.8894(17) 170(3) 4_566
O1 H1B F1 0.788(17) 1.946(19) 2.7193(18) 167(4) .
O2 H2A O3 0.791(17) 1.944(17) 2.734(2) 177(3) 4_566
O2 H2B O4 0.791(17) 2.150(18) 2.918(2) 164(3) .
O3 H3A F1 0.792(17) 1.857(17) 2.6412(17) 170(3) 2_645
O3 H3B O4 0.783(17) 1.96(2) 2.723(2) 163(4) 3_666
O4 H4A F2 0.795(17) 2.048(19) 2.8211(18) 164(3) .
O4 H4B F3 0.784(16) 1.961(17) 2.7426(17) 174(3) 4_566
